data_4325086
loop_
_publ_author_name
'Jonathan A. Kitchen'
'Nicholas G. White'
'Guy N. L. Jameson'
'Jeffery L. Tallon'
'Sally Brooker'

_publ_section_title
;
 Effect of Counteranion X on the Spin Crossover Properties of a Family of
 Diiron(II) Triazole Complexes [FeII2(PMAT)2](X)4
;
_journal_name_full 'Inorganic Chemistry'
_journal_page_first 4586
_journal_page_last 4597
_journal_paper_doi 10.1021/ic200308k
_journal_volume 50
_journal_year 2011
_chemical_formula_sum 'C97.6 H179.2 Fe2 N16 O14 S4'
_chemical_formula_weight 2040.91
_chemical_name_systematic
; 
 ? 
;
_space_group_IT_number 2
_symmetry_cell_setting triclinic
_symmetry_space_group_name_Hall '-P 1'
_symmetry_space_group_name_H-M 'P -1'
_atom_sites_solution_hydrogens geom
_atom_sites_solution_primary direct
_atom_sites_solution_secondary difmap
_audit_creation_method SHELXL-97
_cell_angle_alpha 97.49(4)
_cell_angle_beta 97.39(4)
_cell_angle_gamma 105.03(3)
_cell_formula_units_Z 1
_cell_length_a 10.609(6)
_cell_length_b 11.020(6)
_cell_length_c 24.228(18)
_cell_measurement_reflns_used 1918
_cell_measurement_temperature 90(2)
_cell_measurement_theta_max 18.6475
_cell_measurement_theta_min 2.8065
_cell_volume 2673(3)
_computing_structure_refinement 'SHELXL-97 (Sheldrick, 1997)'
_computing_structure_solution 'SHELXS-97 (Sheldrick, 1990)'
_diffrn_ambient_temperature 90(2)
_diffrn_measured_fraction_theta_full 0.996
_diffrn_measured_fraction_theta_max 0.996
_diffrn_measurement_device_type 'Bruker Kappa Apex II area detector'
_diffrn_radiation_monochromator graphite
_diffrn_radiation_source 'fine-focus sealed tube'
_diffrn_radiation_type MoK\a
_diffrn_radiation_wavelength 0.71073
_diffrn_reflns_av_R_equivalents 0.1254
_diffrn_reflns_av_sigmaI/netI 0.1562
_diffrn_reflns_limit_h_max 12
_diffrn_reflns_limit_h_min -12
_diffrn_reflns_limit_k_max 13
_diffrn_reflns_limit_k_min -13
_diffrn_reflns_limit_l_max 28
_diffrn_reflns_limit_l_min -28
_diffrn_reflns_number 38943
_diffrn_reflns_theta_full 25.00
_diffrn_reflns_theta_max 25.00
_diffrn_reflns_theta_min 1.99
_exptl_absorpt_coefficient_mu 0.416
_exptl_absorpt_correction_T_max 1.000
_exptl_absorpt_correction_T_min 0.7110
_exptl_absorpt_correction_type multi-scan
_exptl_absorpt_process_details 'SCALE (Bruker AXS Inc.)'
_exptl_crystal_colour 'pale orange'
_exptl_crystal_density_diffrn 1.268
_exptl_crystal_description 'triangular plate'
_exptl_crystal_F_000 1105
_exptl_crystal_size_max 0.32
_exptl_crystal_size_mid 0.10
_exptl_crystal_size_min 0.02
_refine_diff_density_max 0.491
_refine_diff_density_min -0.426
_refine_diff_density_rms 0.079
_refine_ls_extinction_method none
_refine_ls_goodness_of_fit_ref 0.985
_refine_ls_hydrogen_treatment constr
_refine_ls_matrix_type full
_refine_ls_number_parameters 627
_refine_ls_number_reflns 9386
_refine_ls_number_restraints 2
_refine_ls_restrained_S_all 0.985
_refine_ls_R_factor_all 0.1870
_refine_ls_R_factor_gt 0.0790
_refine_ls_shift/su_max 0.001
_refine_ls_shift/su_mean 0.000
_refine_ls_structure_factor_coef Fsqd
_refine_ls_weighting_details 'calc w=1/[\s^2^(Fo^2^)+(0.1245P)^2^+0.0000P] where P=(Fo^2^+2Fc^2^)/3'
_refine_ls_weighting_scheme calc
_refine_ls_wR_factor_gt 0.1896
_refine_ls_wR_factor_ref 0.2517
_reflns_number_gt 4367
_reflns_number_total 9386
_reflns_threshold_expression >2sigma(I)
_cod_data_source_file ic200308k_si_005.cif
_cod_data_source_block nw560
_cod_original_formula_sum 'C97.60 H179.20 Fe2 N16 O14 S4'
_cod_database_code 4325086

loop_
_symmetry_equiv_pos_as_xyz
'x, y, z'
'-x, -y, -z'

loop_
_atom_site_label
_atom_site_type_symbol
_atom_site_fract_x
_atom_site_fract_y
_atom_site_fract_z
_atom_site_U_iso_or_equiv
_atom_site_adp_type
_atom_site_occupancy
_atom_site_symmetry_multiplicity
_atom_site_calc_flag
_atom_site_refinement_flags
_atom_site_disorder_assembly
_atom_site_disorder_group
Fe1 Fe 0.86798(8) 0.87998(7) 0.54162(4) 0.0356(3) Uani 1 1 d . . .
N1 N 0.7143(5) 0.7995(5) 0.4754(2) 0.0491(14) Uani 1 1 d . . .
N2 N 0.8523(5) 0.6826(5) 0.5414(2) 0.0541(15) Uani 1 1 d . . .
H2X H 0.8604 0.6630 0.5746 0.065 Uiso 1 1 d . . .
N3 N 1.0093(5) 0.8573(4) 0.4959(2) 0.0357(12) Uani 1 1 d . . .
N4 N 0.9048(5) 1.0649(4) 0.53175(19) 0.0360(12) Uani 1 1 d . . .
N5 N 0.7376(5) 0.9416(5) 0.5910(2) 0.0563(15) Uani 1 1 d . . .
H5X H 0.6581 0.8924 0.5829 0.068 Uiso 1 1 d . . .
N6 N 0.9894(5) 0.9335(5) 0.6201(2) 0.0504(15) Uani 1 1 d . . .
N7 N 1.1277(5) 0.7493(5) 0.4576(2) 0.0451(14) Uani 1 1 d . . .
N8 N 1.1873(6) 0.6495(5) 0.4481(2) 0.0628(17) Uani 1 1 d . . .
H8X H 1.2129 0.6228 0.4178 0.075 Uiso 1 1 d . . .
H8Y H 1.2585 0.6753 0.4727 0.075 Uiso 1 1 d . . .
C1 C 0.6576(7) 0.8611(7) 0.4396(3) 0.061(2) Uani 1 1 d . . .
H1 H 0.6888 0.9515 0.4452 0.074 Uiso 1 1 calc R . .
C2 C 0.5567(7) 0.8000(8) 0.3954(3) 0.067(2) Uani 1 1 d . . .
H2 H 0.5207 0.8480 0.3710 0.080 Uiso 1 1 calc R . .
C3 C 0.5075(6) 0.6685(7) 0.3865(3) 0.058(2) Uani 1 1 d . . .
H3 H 0.4386 0.6242 0.3559 0.069 Uiso 1 1 calc R . .
C4 C 0.5628(6) 0.6042(7) 0.4240(3) 0.0536(18) Uani 1 1 d . . .
H4 H 0.5324 0.5140 0.4197 0.064 Uiso 1 1 calc R . .
C5 C 0.6631(6) 0.6733(7) 0.4678(3) 0.0452(17) Uani 1 1 d . . .
C6 C 0.7165(7) 0.6092(7) 0.5127(3) 0.070(2) Uani 1 1 d . . .
H6A H 0.6569 0.5990 0.5411 0.084 Uiso 1 1 calc R . .
H6B H 0.7176 0.5230 0.4954 0.084 Uiso 1 1 calc R . .
C7 C 0.9591(7) 0.6438(6) 0.5166(3) 0.059(2) Uani 1 1 d . . .
H7A H 1.0215 0.6266 0.5466 0.071 Uiso 1 1 calc R . .
H7B H 0.9208 0.5645 0.4886 0.071 Uiso 1 1 calc R . .
C8 C 1.0304(6) 0.7457(6) 0.4890(3) 0.0419(16) Uani 1 1 d . . .
C9 C 0.8314(6) 1.1298(6) 0.5535(3) 0.0443(17) Uani 1 1 d . . .
C10 C 0.7263(7) 1.0699(6) 0.5828(3) 0.0548(19) Uani 1 1 d . . .
H10A H 0.6389 1.0619 0.5602 0.066 Uiso 1 1 calc R . .
H10B H 0.7337 1.1233 0.6198 0.066 Uiso 1 1 calc R . .
C11 C 0.7851(7) 0.9333(8) 0.6505(3) 0.062(2) Uani 1 1 d . . .
H11A H 0.7485 0.8452 0.6572 0.074 Uiso 1 1 calc R . .
H11B H 0.7531 0.9913 0.6763 0.074 Uiso 1 1 calc R . .
C12 C 0.9323(7) 0.9685(6) 0.6627(3) 0.0505(17) Uani 1 1 d . . .
C13 C 1.0054(8) 1.0257(7) 0.7148(3) 0.062(2) Uani 1 1 d . . .
H13 H 0.9628 1.0531 0.7443 0.074 Uiso 1 1 calc R . .
C14 C 1.1409(8) 1.0438(6) 0.7245(3) 0.063(2) Uani 1 1 d . . .
H14 H 1.1925 1.0842 0.7604 0.076 Uiso 1 1 calc R . .
C15 C 1.1974(8) 1.0029(8) 0.6821(4) 0.084(3) Uani 1 1 d . . .
H15 H 1.2896 1.0108 0.6875 0.101 Uiso 1 1 calc R . .
C16 C 1.1187(7) 0.9493(7) 0.6308(4) 0.074(3) Uani 1 1 d . . .
H16 H 1.1598 0.9216 0.6008 0.089 Uiso 1 1 calc R . .
S1 S 1.40220(16) 0.80060(17) 0.59581(7) 0.0497(5) Uani 1 1 d . . .
O11 O 1.2872(4) 0.8039(5) 0.5581(2) 0.0669(14) Uani 1 1 d . . .
O12 O 1.4729(5) 0.9263(4) 0.6284(2) 0.0705(15) Uani 1 1 d . . .
O13 O 1.4872(4) 0.7412(4) 0.56679(19) 0.0595(13) Uani 1 1 d . . .
C41 C 1.3434(7) 0.7043(8) 0.6445(3) 0.068(2) Uani 1 1 d . . .
H41A H 1.2734 0.7343 0.6604 0.081 Uiso 1 1 calc R . .
H41B H 1.3029 0.6157 0.6244 0.081 Uiso 1 1 calc R . .
C42 C 1.4495(8) 0.7049(9) 0.6919(4) 0.087(3) Uani 1 1 d . . .
H42A H 1.4963 0.7943 0.7094 0.104 Uiso 1 1 calc R . .
H42B H 1.5148 0.6664 0.6762 0.104 Uiso 1 1 calc R . .
C43 C 1.3969(10) 0.6326(9) 0.7373(4) 0.108(4) Uani 1 1 d . . .
H43A H 1.3554 0.5422 0.7196 0.129 Uiso 1 1 calc R . .
H43B H 1.4734 0.6348 0.7659 0.129 Uiso 1 1 calc R . .
C44 C 1.2987(11) 0.6779(13) 0.7674(5) 0.131(5) Uani 1 1 d . . .
H44A H 1.2616 0.6116 0.7894 0.157 Uiso 1 1 calc R . .
H44B H 1.2251 0.6793 0.7381 0.157 Uiso 1 1 calc R . .
C45 C 1.3370(11) 0.8049(9) 0.8070(5) 0.118(4) Uani 1 1 d . . .
H45A H 1.4076 0.8016 0.8373 0.142 Uiso 1 1 calc R . .
H45B H 1.3784 0.8705 0.7855 0.142 Uiso 1 1 calc R . .
C46 C 1.2394(10) 0.8544(14) 0.8354(5) 0.121(4) Uani 1 1 d . . .
H46A H 1.1742 0.8668 0.8051 0.145 Uiso 1 1 calc R . .
H46B H 1.1911 0.7852 0.8535 0.145 Uiso 1 1 calc R . .
C47 C 1.2785(12) 0.9690(10) 0.8770(5) 0.116(4) Uani 1 1 d . . .
H47A H 1.3318 1.0377 0.8601 0.140 Uiso 1 1 calc R . .
H47B H 1.3383 0.9548 0.9090 0.140 Uiso 1 1 calc R . .
C48 C 1.1758(10) 1.0180(15) 0.9011(5) 0.124(5) Uani 1 1 d . . .
H48A H 1.1182 1.0356 0.8694 0.149 Uiso 1 1 calc R . .
H48B H 1.1202 0.9482 0.9167 0.149 Uiso 1 1 calc R . .
C49 C 1.2160(12) 1.1305(10) 0.9444(5) 0.120(4) Uani 1 1 d . . .
H49A H 1.2733 1.1994 0.9290 0.144 Uiso 1 1 calc R . .
H49B H 1.2724 1.1120 0.9763 0.144 Uiso 1 1 calc R . .
C50 C 1.1141(10) 1.1837(14) 0.9688(5) 0.126(5) Uani 1 1 d . . .
H50A H 1.0598 1.2045 0.9370 0.151 Uiso 1 1 calc R . .
H50B H 1.0549 1.1132 0.9827 0.151 Uiso 1 1 calc R . .
C51 C 1.1511(12) 1.2957(11) 1.0144(5) 0.124(5) Uani 1 1 d . . .
H51A H 1.2046 1.2743 1.0464 0.149 Uiso 1 1 calc R . .
H51B H 1.2113 1.3656 1.0007 0.149 Uiso 1 1 calc R . .
C52 C 1.0532(10) 1.3493(14) 1.0382(5) 0.117(4) Uani 1 1 d . . .
H52A H 0.9988 1.3713 1.0067 0.141 Uiso 1 1 calc R . .
H52B H 0.9935 1.2810 1.0531 0.141 Uiso 1 1 calc R . .
C53 C 1.0982(12) 1.4584(11) 1.0817(6) 0.121(4) Uani 1 1 d . . .
H53A H 1.1526 1.5295 1.0664 0.145 Uiso 1 1 calc R . .
H53B H 1.1563 1.4392 1.1127 0.145 Uiso 1 1 calc R . .
C54 C 0.9944(10) 1.5010(14) 1.1051(5) 0.118(4) Uani 1 1 d . . .
H54A H 0.9400 1.4292 1.1200 0.141 Uiso 1 1 calc R . .
H54B H 0.9363 1.5193 1.0738 0.141 Uiso 1 1 calc R . .
C55 C 1.0358(13) 1.6143(12) 1.1505(7) 0.145(5) Uani 1 1 d . . .
H55A H 1.0912 1.6852 1.1355 0.175 Uiso 1 1 calc R . .
H55B H 1.0936 1.5952 1.1817 0.175 Uiso 1 1 calc R . .
C56 C 0.9321(11) 1.6624(13) 1.1758(5) 0.141(5) Uani 1 1 d . . .
H56A H 0.8727 1.6818 1.1458 0.169 Uiso 1 1 calc R . .
H56B H 0.9751 1.7399 1.2036 0.169 Uiso 1 1 calc R . .
H56C H 0.8810 1.5970 1.1943 0.169 Uiso 1 1 calc R . .
O21 O 0.9882(6) 0.6083(7) 0.6608(3) 0.119(2) Uani 1 1 d . A .
O22 O 0.7595(5) 0.5997(5) 0.6448(2) 0.0815(17) Uani 1 1 d . A .
O23 O 0.8310(6) 0.4329(5) 0.6810(3) 0.106(2) Uani 1 1 d . A .
S2 S 0.8646(2) 0.56508(18) 0.67893(8) 0.0586(5) Uani 1 1 d D . .
C61 C 0.9146(13) 0.6773(15) 0.7438(5) 0.064(4) Uani 0.50 1 d PD A 1
H61A H 0.9574 0.6378 0.7725 0.076 Uiso 0.50 1 calc PR A 1
H61B H 0.9828 0.7525 0.7377 0.076 Uiso 0.50 1 calc PR A 1
C161 C 0.8458(15) 0.6059(12) 0.7512(5) 0.046(4) Uani 0.50 1 d PD A 2
H16A H 0.7755 0.5357 0.7598 0.056 Uiso 0.50 1 calc PR A 2
H16B H 0.9294 0.6093 0.7757 0.056 Uiso 0.50 1 calc PR A 2
C62 C 0.8145(8) 0.7214(8) 0.7668(3) 0.073(2) Uani 1 1 d D . .
H62A H 0.7857 0.7732 0.7399 0.087 Uiso 1 1 calc R A 1
H62B H 0.7391 0.6443 0.7632 0.087 Uiso 1 1 calc R A 1
C63 C 0.8220(9) 0.7914(9) 0.8210(3) 0.089(3) Uani 1 1 d . A .
H63A H 0.8038 0.7265 0.8458 0.107 Uiso 1 1 calc R . .
H63B H 0.9166 0.8392 0.8330 0.107 Uiso 1 1 calc R . .
C64 C 0.7526(9) 0.8773(9) 0.8374(3) 0.100(3) Uani 1 1 d . . .
H64A H 0.7655 0.9375 0.8103 0.120 Uiso 1 1 calc R A .
H64B H 0.6585 0.8268 0.8274 0.120 Uiso 1 1 calc R . .
C65 C 0.7597(9) 0.9541(8) 0.8886(3) 0.086(3) Uani 1 1 d . A .
H65A H 0.8530 1.0071 0.8979 0.104 Uiso 1 1 calc R . .
H65B H 0.7499 0.8946 0.9161 0.104 Uiso 1 1 calc R . .
C66 C 0.6853(9) 1.0390(9) 0.9050(3) 0.096(3) Uani 1 1 d . . .
H66A H 0.6920 1.0965 0.8767 0.115 Uiso 1 1 calc R A .
H66B H 0.5922 0.9853 0.8972 0.115 Uiso 1 1 calc R . .
C67 C 0.6964(9) 1.1186(8) 0.9563(3) 0.087(3) Uani 1 1 d . A .
H67A H 0.6917 1.0613 0.9847 0.104 Uiso 1 1 calc R . .
H67B H 0.7890 1.1734 0.9636 0.104 Uiso 1 1 calc R . .
C68 C 0.6225(9) 1.2006(9) 0.9730(3) 0.095(3) Uani 1 1 d . . .
H68A H 0.6260 1.2570 0.9442 0.114 Uiso 1 1 calc R A .
H68B H 0.5301 1.1455 0.9662 0.114 Uiso 1 1 calc R . .
C69 C 0.6343(9) 1.2804(8) 1.0234(3) 0.084(3) Uani 1 1 d . A .
H69A H 0.7263 1.3361 1.0296 0.100 Uiso 1 1 calc R . .
H69B H 0.6328 1.2240 1.0520 0.100 Uiso 1 1 calc R . .
C70 C 0.5613(9) 1.3616(9) 1.0414(4) 0.098(3) Uani 1 1 d . . .
H70A H 0.4694 1.3056 1.0356 0.118 Uiso 1 1 calc R A .
H70B H 0.5617 1.4172 1.0124 0.118 Uiso 1 1 calc R . .
C71 C 0.5735(9) 1.4448(8) 1.0929(3) 0.084(3) Uani 1 1 d . A .
H71A H 0.5707 1.3887 1.1217 0.101 Uiso 1 1 calc R . .
H71B H 0.6661 1.4992 1.0992 0.101 Uiso 1 1 calc R . .
C72 C 0.5028(9) 1.5275(9) 1.1107(4) 0.104(4) Uani 1 1 d . . .
H72A H 0.4097 1.4741 1.1039 0.125 Uiso 1 1 calc R A .
H72B H 0.5072 1.5856 1.0826 0.125 Uiso 1 1 calc R . .
C73 C 0.5174(9) 1.6073(8) 1.1630(3) 0.080(2) Uani 1 1 d . A .
H73A H 0.5163 1.5504 1.1914 0.096 Uiso 1 1 calc R . .
H73B H 0.6092 1.6637 1.1692 0.096 Uiso 1 1 calc R . .
C74 C 0.4416(9) 1.6867(10) 1.1801(4) 0.104(3) Uani 1 1 d . . .
H74A H 0.3506 1.6298 1.1759 0.125 Uiso 1 1 calc R A .
H74B H 0.4388 1.7410 1.1507 0.125 Uiso 1 1 calc R . .
C75 C 0.4615(9) 1.7703(9) 1.2323(3) 0.086(3) Uani 1 1 d . A .
H75A H 0.4675 1.7170 1.2618 0.104 Uiso 1 1 calc R . .
H75B H 0.5510 1.8297 1.2358 0.104 Uiso 1 1 calc R . .
C76 C 0.3804(10) 1.8473(10) 1.2493(4) 0.111(4) Uani 1 1 d . . .
H76A H 0.4340 1.9211 1.2773 0.133 Uiso 1 1 calc R A .
H76B H 0.3093 1.7973 1.2661 0.133 Uiso 1 1 calc R . .
H76C H 0.3419 1.8767 1.2164 0.133 Uiso 1 1 calc R . .
O81 O 1.1234(6) 0.4193(6) 0.6253(3) 0.085(2) Uani 0.80 1 d P B 1
C82 C 1.1184(9) 0.3222(7) 0.6574(4) 0.059(3) Uani 0.80 1 d P B 1
H82C H 1.1442 0.2526 0.6366 0.070 Uiso 0.80 1 calc PR B 1
H82B H 1.0281 0.2900 0.6648 0.070 Uiso 0.80 1 calc PR B 1
H82A H 1.1794 0.3558 0.6933 0.070 Uiso 0.80 1 calc PR B 1
H81X H 1.0502 0.4363 0.6236 0.070 Uiso 0.80 1 d P C 1
O91 O 1.030(3) 0.723(2) 0.3294(9) 0.054(6) Uani 0.20 1 d P D 2
H91X H 1.0224 0.7104 0.2945 0.065 Uiso 0.20 1 d P E 2
H91Y H 1.0786 0.6699 0.3256 0.065 Uiso 0.20 1 d P F 2

loop_
_atom_site_aniso_label
_atom_site_aniso_U_11
_atom_site_aniso_U_22
_atom_site_aniso_U_33
_atom_site_aniso_U_23
_atom_site_aniso_U_13
_atom_site_aniso_U_12
Fe1 0.0360(5) 0.0274(5) 0.0452(6) 0.0064(4) 0.0052(4) 0.0130(4)
N1 0.051(3) 0.049(4) 0.053(4) 0.006(3) 0.003(3) 0.029(3)
N2 0.047(3) 0.042(3) 0.068(4) 0.028(3) -0.004(3) 0.001(3)
N3 0.041(3) 0.026(3) 0.038(3) 0.002(2) -0.004(2) 0.013(2)
N4 0.042(3) 0.032(3) 0.037(3) 0.003(2) 0.003(2) 0.019(2)
N5 0.040(3) 0.073(4) 0.060(4) 0.026(3) 0.007(3) 0.017(3)
N6 0.047(3) 0.038(3) 0.066(4) -0.001(3) 0.001(3) 0.022(3)
N7 0.054(3) 0.036(3) 0.050(4) -0.005(3) 0.002(3) 0.031(3)
N8 0.081(4) 0.040(3) 0.077(4) -0.007(3) 0.012(3) 0.042(3)
C1 0.079(5) 0.062(5) 0.050(5) -0.007(4) -0.009(4) 0.050(4)
C2 0.078(5) 0.081(6) 0.053(5) -0.003(4) -0.007(4) 0.060(5)
C3 0.039(4) 0.071(5) 0.057(5) -0.015(4) -0.002(4) 0.023(4)
C4 0.031(4) 0.067(5) 0.058(5) 0.009(4) 0.007(3) 0.008(4)
C5 0.035(4) 0.055(4) 0.052(5) 0.011(4) 0.014(3) 0.021(3)
C6 0.051(5) 0.066(5) 0.078(6) 0.030(4) -0.011(4) -0.009(4)
C7 0.060(5) 0.025(4) 0.084(6) 0.012(4) -0.015(4) 0.008(3)
C8 0.036(4) 0.036(4) 0.051(4) -0.004(3) -0.010(3) 0.018(3)
C9 0.053(4) 0.044(4) 0.042(4) 0.001(3) 0.000(3) 0.031(3)
C10 0.055(4) 0.067(5) 0.055(5) 0.008(4) 0.012(4) 0.038(4)
C11 0.052(5) 0.087(6) 0.052(5) 0.028(4) 0.007(4) 0.021(4)
C12 0.051(4) 0.050(4) 0.050(5) 0.017(4) 0.001(4) 0.012(4)
C13 0.067(5) 0.065(5) 0.059(5) 0.020(4) 0.016(4) 0.021(4)
C14 0.071(6) 0.045(4) 0.061(5) 0.010(4) -0.013(4) 0.007(4)
C15 0.065(5) 0.075(6) 0.100(7) -0.027(5) -0.015(5) 0.031(5)
C16 0.042(5) 0.081(6) 0.090(6) -0.033(5) -0.007(4) 0.030(4)
S1 0.0396(10) 0.0608(12) 0.0495(11) 0.0045(9) -0.0003(8) 0.0218(9)
O11 0.054(3) 0.094(4) 0.059(3) 0.018(3) -0.002(3) 0.036(3)
O12 0.066(3) 0.059(3) 0.082(4) -0.010(3) 0.011(3) 0.021(3)
O13 0.052(3) 0.059(3) 0.069(3) 0.001(3) 0.016(3) 0.022(2)
C41 0.051(5) 0.093(6) 0.061(5) 0.021(4) 0.009(4) 0.018(4)
C42 0.083(6) 0.092(7) 0.078(6) 0.027(5) -0.016(5) 0.021(5)
C43 0.112(8) 0.086(7) 0.089(8) 0.043(6) -0.037(7) -0.022(6)
C44 0.102(9) 0.187(14) 0.093(9) 0.068(9) 0.015(7) 0.002(9)
C45 0.118(9) 0.074(7) 0.121(9) 0.020(7) -0.065(8) -0.009(6)
C46 0.081(7) 0.210(15) 0.090(9) 0.085(9) 0.023(7) 0.040(9)
C47 0.129(11) 0.080(7) 0.099(9) 0.014(6) -0.054(8) -0.007(7)
C48 0.084(8) 0.224(15) 0.079(8) 0.079(9) 0.016(7) 0.043(10)
C49 0.123(10) 0.099(8) 0.108(9) 0.032(7) -0.049(8) 0.005(7)
C50 0.077(7) 0.226(15) 0.100(9) 0.103(10) 0.014(7) 0.051(9)
C51 0.131(11) 0.109(9) 0.095(9) 0.029(7) -0.052(8) -0.003(8)
C52 0.072(7) 0.213(15) 0.092(9) 0.085(9) 0.030(7) 0.048(9)
C53 0.127(11) 0.096(8) 0.115(10) 0.026(7) -0.031(9) 0.010(8)
C54 0.083(8) 0.184(13) 0.077(8) 0.063(8) 0.006(6) 0.007(9)
C55 0.120(11) 0.117(10) 0.179(14) 0.067(10) -0.027(11) 0.003(9)
C56 0.091(8) 0.191(14) 0.121(10) 0.036(9) 0.019(8) -0.002(9)
O21 0.079(4) 0.135(6) 0.118(6) 0.047(5) 0.003(4) -0.022(4)
O22 0.099(4) 0.098(4) 0.051(3) -0.009(3) -0.011(3) 0.058(4)
O23 0.120(5) 0.065(4) 0.121(5) 0.051(4) -0.017(4) 0.007(3)
S2 0.0689(13) 0.0538(12) 0.0527(12) 0.0048(9) 0.0002(10) 0.0234(10)
C61 0.062(11) 0.071(12) 0.041(9) 0.014(9) -0.005(8) -0.006(9)
C161 0.054(10) 0.042(8) 0.043(9) 0.025(7) 0.003(7) 0.008(7)
C62 0.079(6) 0.085(6) 0.052(5) -0.007(4) -0.005(4) 0.035(5)
C63 0.118(7) 0.100(7) 0.051(5) -0.006(5) -0.018(5) 0.058(6)
C64 0.117(8) 0.131(8) 0.052(6) -0.020(5) -0.026(5) 0.072(7)
C65 0.107(7) 0.089(6) 0.056(6) -0.007(5) -0.016(5) 0.039(6)
C66 0.107(7) 0.117(8) 0.056(6) -0.028(5) -0.018(5) 0.054(6)
C67 0.107(7) 0.098(7) 0.048(5) -0.003(5) -0.018(5) 0.040(6)
C68 0.100(7) 0.112(7) 0.061(6) -0.037(5) -0.022(5) 0.053(6)
C69 0.108(7) 0.087(6) 0.052(5) -0.003(5) -0.014(5) 0.040(6)
C70 0.094(7) 0.113(8) 0.075(7) -0.029(6) -0.018(5) 0.043(6)
C71 0.110(7) 0.091(6) 0.049(5) 0.005(5) -0.006(5) 0.038(6)
C72 0.098(7) 0.131(8) 0.068(6) -0.048(6) -0.026(5) 0.058(6)
C73 0.111(7) 0.079(6) 0.047(5) 0.000(4) 0.000(5) 0.033(5)
C74 0.094(7) 0.124(8) 0.081(7) -0.034(6) -0.019(5) 0.049(6)
C75 0.100(7) 0.102(7) 0.047(5) -0.008(5) -0.005(5) 0.030(6)
C76 0.112(8) 0.139(9) 0.073(7) -0.024(6) -0.016(6) 0.056(7)
O81 0.051(4) 0.067(5) 0.109(6) -0.021(4) -0.008(4) -0.002(3)
C82 0.071(7) 0.024(4) 0.065(6) 0.013(4) -0.013(5) -0.004(4)
O91 0.105(19) 0.043(13) 0.028(13) 0.016(10) 0.015(13) 0.037(13)

loop_
_atom_type_symbol
_atom_type_description
_atom_type_scat_dispersion_real
_atom_type_scat_dispersion_imag
_atom_type_scat_source
C C 0.0033 0.0016 'International Tables Vol C Tables 4.2.6.8 and 6.1.1.4'
H H 0.0000 0.0000 'International Tables Vol C Tables 4.2.6.8 and 6.1.1.4'
N N 0.0061 0.0033 'International Tables Vol C Tables 4.2.6.8 and 6.1.1.4'
O O 0.0106 0.0060 'International Tables Vol C Tables 4.2.6.8 and 6.1.1.4'
S S 0.1246 0.1234 'International Tables Vol C Tables 4.2.6.8 and 6.1.1.4'
Fe Fe 0.3463 0.8444 'International Tables Vol C Tables 4.2.6.8 and 6.1.1.4'

loop_
_geom_angle_atom_site_label_1
_geom_angle_atom_site_label_2
_geom_angle_atom_site_label_3
_geom_angle
_geom_angle_site_symmetry_1
_geom_angle_site_symmetry_3
_geom_angle_publ_flag
N3 Fe1 N4 90.55(18) . . y
N3 Fe1 N1 94.3(2) . . y
N4 Fe1 N1 99.4(2) . . y
N3 Fe1 N6 96.9(2) . . y
N4 Fe1 N6 90.5(2) . . y
N1 Fe1 N6 165.0(2) . . y
N3 Fe1 N5 169.0(2) . . y
N4 Fe1 N5 79.0(2) . . y
N1 Fe1 N5 90.7(2) . . y
N6 Fe1 N5 80.1(2) . . y
N3 Fe1 N2 79.3(2) . . y
N4 Fe1 N2 169.8(2) . . y
N1 Fe1 N2 80.0(2) . . y
N6 Fe1 N2 92.3(2) . . y
N5 Fe1 N2 111.2(2) . . y
C5 N1 C1 116.3(6) . . ?
C5 N1 Fe1 116.9(4) . . ?
C1 N1 Fe1 126.8(5) . . ?
C7 N2 C6 114.3(6) . . ?
C7 N2 Fe1 112.0(4) . . ?
C6 N2 Fe1 107.3(4) . . ?
C7 N2 H2X 103.8 . . ?
C6 N2 H2X 105.8 . . ?
Fe1 N2 H2X 113.6 . . ?
C8 N3 N4 107.8(5) . 2_776 ?
C8 N3 Fe1 117.2(4) . . ?
N4 N3 Fe1 135.0(3) 2_776 . y
C9 N4 N3 108.4(5) . 2_776 ?
C9 N4 Fe1 117.1(4) . . ?
N3 N4 Fe1 134.4(3) 2_776 . ?
C10 N5 C11 114.0(6) . . ?
C10 N5 Fe1 112.3(4) . . ?
C11 N5 Fe1 106.7(4) . . ?
C10 N5 H5X 105.3 . . ?
C11 N5 H5X 105.4 . . ?
Fe1 N5 H5X 113.1 . . ?
C16 N6 C12 117.2(6) . . ?
C16 N6 Fe1 127.0(5) . . ?
C12 N6 Fe1 115.3(4) . . ?
C8 N7 C9 107.6(5) . 2_776 ?
C8 N7 N8 123.5(5) . . ?
C9 N7 N8 128.0(6) 2_776 . ?
N7 N8 H8X 128.0 . . ?
N7 N8 H8Y 102.6 . . ?
H8X N8 H8Y 104.0 . . ?
N1 C1 C2 123.3(7) . . ?
N1 C1 H1 118.3 . . ?
C2 C1 H1 118.3 . . ?
C1 C2 C3 120.0(7) . . ?
C1 C2 H2 120.0 . . ?
C3 C2 H2 120.0 . . ?
C2 C3 C4 117.2(7) . . ?
C2 C3 H3 121.4 . . ?
C4 C3 H3 121.4 . . ?
C5 C4 C3 119.1(7) . . ?
C5 C4 H4 120.5 . . ?
C3 C4 H4 120.5 . . ?
N1 C5 C4 124.0(6) . . ?
N1 C5 C6 115.1(6) . . ?
C4 C5 C6 120.8(6) . . ?
N2 C6 C5 112.2(6) . . ?
N2 C6 H6A 109.2 . . ?
C5 C6 H6A 109.2 . . ?
N2 C6 H6B 109.2 . . ?
C5 C6 H6B 109.2 . . ?
H6A C6 H6B 107.9 . . ?
C8 C7 N2 109.8(5) . . ?
C8 C7 H7A 109.7 . . ?
N2 C7 H7A 109.7 . . ?
C8 C7 H7B 109.7 . . ?
N2 C7 H7B 109.7 . . ?
H7A C7 H7B 108.2 . . ?
N3 C8 N7 108.5(6) . . ?
N3 C8 C7 120.5(6) . . ?
N7 C8 C7 130.9(5) . . ?
N4 C9 N7 107.7(6) . 2_776 ?
N4 C9 C10 120.7(6) . . ?
N7 C9 C10 131.6(5) 2_776 . ?
C9 C10 N5 109.3(5) . . ?
C9 C10 H10A 109.8 . . ?
N5 C10 H10A 109.8 . . ?
C9 C10 H10B 109.8 . . ?
N5 C10 H10B 109.8 . . ?
H10A C10 H10B 108.3 . . ?
N5 C11 C12 110.8(6) . . ?
N5 C11 H11A 109.5 . . ?
C12 C11 H11A 109.5 . . ?
N5 C11 H11B 109.5 . . ?
C12 C11 H11B 109.5 . . ?
H11A C11 H11B 108.1 . . ?
N6 C12 C13 121.4(6) . . ?
N6 C12 C11 115.1(6) . . ?
C13 C12 C11 123.4(7) . . ?
C12 C13 C14 120.2(7) . . ?
C12 C13 H13 119.9 . . ?
C14 C13 H13 119.9 . . ?
C15 C14 C13 118.3(7) . . ?
C15 C14 H14 120.9 . . ?
C13 C14 H14 120.9 . . ?
C14 C15 C16 118.3(8) . . ?
C14 C15 H15 120.8 . . ?
C16 C15 H15 120.8 . . ?
N6 C16 C15 124.5(7) . . ?
N6 C16 H16 117.8 . . ?
C15 C16 H16 117.8 . . ?
O11 S1 O13 111.9(3) . . ?
O11 S1 O12 111.9(3) . . ?
O13 S1 O12 112.7(3) . . ?
O11 S1 C41 106.2(3) . . ?
O13 S1 C41 107.1(3) . . ?
O12 S1 C41 106.5(4) . . ?
C42 C41 S1 113.2(5) . . ?
C42 C41 H41A 108.9 . . ?
S1 C41 H41A 108.9 . . ?
C42 C41 H41B 108.9 . . ?
S1 C41 H41B 108.9 . . ?
H41A C41 H41B 107.8 . . ?
C41 C42 C43 113.4(7) . . ?
C41 C42 H42A 108.9 . . ?
C43 C42 H42A 108.9 . . ?
C41 C42 H42B 108.9 . . ?
C43 C42 H42B 108.9 . . ?
H42A C42 H42B 107.7 . . ?
C44 C43 C42 117.4(9) . . ?
C44 C43 H43A 107.9 . . ?
C42 C43 H43A 107.9 . . ?
C44 C43 H43B 107.9 . . ?
C42 C43 H43B 107.9 . . ?
H43A C43 H43B 107.2 . . ?
C43 C44 C45 121.8(10) . . ?
C43 C44 H44A 106.9 . . ?
C45 C44 H44A 106.9 . . ?
C43 C44 H44B 106.9 . . ?
C45 C44 H44B 106.9 . . ?
H44A C44 H44B 106.7 . . ?
C46 C45 C44 122.6(11) . . ?
C46 C45 H45A 106.7 . . ?
C44 C45 H45A 106.7 . . ?
C46 C45 H45B 106.7 . . ?
C44 C45 H45B 106.7 . . ?
H45A C45 H45B 106.6 . . ?
C47 C46 C45 122.3(11) . . ?
C47 C46 H46A 106.8 . . ?
C45 C46 H46A 106.8 . . ?
C47 C46 H46B 106.8 . . ?
C45 C46 H46B 106.8 . . ?
H46A C46 H46B 106.6 . . ?
C46 C47 C48 119.7(11) . . ?
C46 C47 H47A 107.4 . . ?
C48 C47 H47A 107.4 . . ?
C46 C47 H47B 107.4 . . ?
C48 C47 H47B 107.4 . . ?
H47A C47 H47B 106.9 . . ?
C49 C48 C47 119.4(11) . . ?
C49 C48 H48A 107.5 . . ?
C47 C48 H48A 107.5 . . ?
C49 C48 H48B 107.5 . . ?
C47 C48 H48B 107.5 . . ?
H48A C48 H48B 107.0 . . ?
C48 C49 C50 120.6(11) . . ?
C48 C49 H49A 107.2 . . ?
C50 C49 H49A 107.2 . . ?
C48 C49 H49B 107.2 . . ?
C50 C49 H49B 107.2 . . ?
H49A C49 H49B 106.8 . . ?
C51 C50 C49 122.2(11) . . ?
C51 C50 H50A 106.8 . . ?
C49 C50 H50A 106.8 . . ?
C51 C50 H50B 106.8 . . ?
C49 C50 H50B 106.8 . . ?
H50A C50 H50B 106.6 . . ?
C52 C51 C50 122.8(11) . . ?
C52 C51 H51A 106.6 . . ?
C50 C51 H51A 106.6 . . ?
C52 C51 H51B 106.6 . . ?
C50 C51 H51B 106.6 . . ?
H51A C51 H51B 106.6 . . ?
C53 C52 C51 118.9(11) . . ?
C53 C52 H52A 107.6 . . ?
C51 C52 H52A 107.6 . . ?
C53 C52 H52B 107.6 . . ?
C51 C52 H52B 107.6 . . ?
H52A C52 H52B 107.0 . . ?
C52 C53 C54 115.2(11) . . ?
C52 C53 H53A 108.5 . . ?
C54 C53 H53A 108.5 . . ?
C52 C53 H53B 108.5 . . ?
C54 C53 H53B 108.5 . . ?
H53A C53 H53B 107.5 . . ?
C53 C54 C55 117.5(11) . . ?
C53 C54 H54A 107.9 . . ?
C55 C54 H54A 107.9 . . ?
C53 C54 H54B 107.9 . . ?
C55 C54 H54B 107.9 . . ?
H54A C54 H54B 107.2 . . ?
C54 C55 C56 119.4(11) . . ?
C54 C55 H55A 107.5 . . ?
C56 C55 H55A 107.5 . . ?
C54 C55 H55B 107.5 . . ?
C56 C55 H55B 107.5 . . ?
H55A C55 H55B 107.0 . . ?
C55 C56 H56A 109.5 . . ?
C55 C56 H56B 109.5 . . ?
H56A C56 H56B 109.5 . . ?
C55 C56 H56C 109.5 . . ?
H56A C56 H56C 109.5 . . ?
H56B C56 H56C 109.5 . . ?
O23 S2 O21 112.1(4) . . ?
O23 S2 O22 112.0(3) . . ?
O21 S2 O22 111.4(4) . . ?
O23 S2 C61 119.1(6) . . ?
O21 S2 C61 93.5(6) . . ?
O22 S2 C61 107.2(5) . . ?
O23 S2 C161 92.7(5) . . ?
O21 S2 C161 121.5(6) . . ?
O22 S2 C161 105.7(5) . . ?
C61 S2 C161 31.6(5) . . ?
C62 C61 S2 117.4(8) . . ?
C62 C61 H61A 108.0 . . ?
S2 C61 H61A 108.0 . . ?
C62 C61 H61B 108.0 . . ?
S2 C61 H61B 108.0 . . ?
H61A C61 H61B 107.2 . . ?
C62 C161 S2 117.5(8) . . ?
C62 C161 H16A 107.9 . . ?
S2 C161 H16A 107.9 . . ?
C62 C161 H16B 107.9 . . ?
S2 C161 H16B 107.9 . . ?
H16A C161 H16B 107.2 . . ?
C161 C62 C63 130.0(8) . . ?
C161 C62 C61 40.3(7) . . ?
C63 C62 C61 128.7(8) . . ?
C161 C62 H62A 124.8 . . ?
C63 C62 H62A 105.1 . . ?
C61 C62 H62A 105.1 . . ?
C161 C62 H62B 66.1 . . ?
C63 C62 H62B 105.1 . . ?
C61 C62 H62B 105.1 . . ?
H62A C62 H62B 105.9 . . ?
C64 C63 C62 129.0(7) . . ?
C64 C63 H63A 105.0 . . ?
C62 C63 H63A 105.0 . . ?
C64 C63 H63B 105.0 . . ?
C62 C63 H63B 105.0 . . ?
H63A C63 H63B 105.9 . . ?
C65 C64 C63 132.2(8) . . ?
C65 C64 H64A 104.2 . . ?
C63 C64 H64A 104.2 . . ?
C65 C64 H64B 104.2 . . ?
C63 C64 H64B 104.2 . . ?
H64A C64 H64B 105.5 . . ?
C64 C65 C66 131.5(8) . . ?
C64 C65 H65A 104.4 . . ?
C66 C65 H65A 104.4 . . ?
C64 C65 H65B 104.4 . . ?
C66 C65 H65B 104.4 . . ?
H65A C65 H65B 105.6 . . ?
C67 C66 C65 130.7(8) . . ?
C67 C66 H66A 104.6 . . ?
C65 C66 H66A 104.6 . . ?
C67 C66 H66B 104.6 . . ?
C65 C66 H66B 104.6 . . ?
H66A C66 H66B 105.7 . . ?
C68 C67 C66 131.0(8) . . ?
C68 C67 H67A 104.5 . . ?
C66 C67 H67A 104.5 . . ?
C68 C67 H67B 104.5 . . ?
C66 C67 H67B 104.5 . . ?
H67A C67 H67B 105.7 . . ?
C69 C68 C67 131.1(8) . . ?
C69 C68 H68A 104.5 . . ?
C67 C68 H68A 104.5 . . ?
C69 C68 H68B 104.5 . . ?
C67 C68 H68B 104.5 . . ?
H68A C68 H68B 105.6 . . ?
C68 C69 C70 132.4(8) . . ?
C68 C69 H69A 104.1 . . ?
C70 C69 H69A 104.1 . . ?
C68 C69 H69B 104.1 . . ?
C70 C69 H69B 104.1 . . ?
H69A C69 H69B 105.5 . . ?
C69 C70 C71 132.7(8) . . ?
C69 C70 H70A 104.1 . . ?
C71 C70 H70A 104.1 . . ?
C69 C70 H70B 104.1 . . ?
C71 C70 H70B 104.1 . . ?
H70A C70 H70B 105.5 . . ?
C72 C71 C70 133.0(8) . . ?
C72 C71 H71A 104.0 . . ?
C70 C71 H71A 104.0 . . ?
C72 C71 H71B 104.0 . . ?
C70 C71 H71B 104.0 . . ?
H71A C71 H71B 105.5 . . ?
C71 C72 C73 131.0(8) . . ?
C71 C72 H72A 104.5 . . ?
C73 C72 H72A 104.5 . . ?
C71 C72 H72B 104.5 . . ?
C73 C72 H72B 104.5 . . ?
H72A C72 H72B 105.7 . . ?
C74 C73 C72 129.4(8) . . ?
C74 C73 H73A 104.9 . . ?
C72 C73 H73A 104.9 . . ?
C74 C73 H73B 104.9 . . ?
C72 C73 H73B 104.9 . . ?
H73A C73 H73B 105.8 . . ?
C73 C74 C75 128.4(8) . . ?
C73 C74 H74A 105.2 . . ?
C75 C74 H74A 105.2 . . ?
C73 C74 H74B 105.2 . . ?
C75 C74 H74B 105.2 . . ?
H74A C74 H74B 105.9 . . ?
C76 C75 C74 127.4(8) . . ?
C76 C75 H75A 105.5 . . ?
C74 C75 H75A 105.5 . . ?
C76 C75 H75B 105.5 . . ?
C74 C75 H75B 105.5 . . ?
H75A C75 H75B 106.0 . . ?
C75 C76 H76A 109.5 . . ?
C75 C76 H76B 109.5 . . ?
H76A C76 H76B 109.5 . . ?
C75 C76 H76C 109.5 . . ?
H76A C76 H76C 109.5 . . ?
H76B C76 H76C 109.5 . . ?
C82 O81 H81X 107.3 . . ?
H91X O91 H91Y 80.9 . . ?

loop_
_geom_bond_atom_site_label_1
_geom_bond_atom_site_label_2
_geom_bond_distance
_geom_bond_site_symmetry_2
_geom_bond_publ_flag
Fe1 N3 2.022(5) . y
Fe1 N4 2.025(5) . y
Fe1 N1 2.055(6) . y
Fe1 N6 2.075(6) . y
Fe1 N5 2.123(5) . y
Fe1 N2 2.137(5) . y
N1 C5 1.333(8) . ?
N1 C1 1.344(8) . ?
N2 C7 1.479(8) . ?
N2 C6 1.484(8) . ?
N2 H2X 0.8599 . ?
N3 C8 1.299(7) . ?
N3 N4 1.385(6) 2_776 ?
N4 C9 1.300(7) . ?
N4 N3 1.385(6) 2_776 ?
N5 C10 1.486(8) . ?
N5 C11 1.487(8) . ?
N5 H5X 0.8577 . ?
N6 C16 1.324(8) . ?
N6 C12 1.327(8) . ?
N7 C8 1.354(8) . ?
N7 C9 1.363(8) 2_776 ?
N7 N8 1.413(6) . ?
N8 H8X 0.8574 . ?
N8 H8Y 0.8576 . ?
C1 C2 1.374(9) . ?
C1 H1 0.9500 . ?
C2 C3 1.384(10) . ?
C2 H2 0.9500 . ?
C3 C4 1.385(9) . ?
C3 H3 0.9500 . ?
C4 C5 1.384(9) . ?
C4 H4 0.9500 . ?
C5 C6 1.502(9) . ?
C6 H6A 0.9900 . ?
C6 H6B 0.9900 . ?
C7 C8 1.471(9) . ?
C7 H7A 0.9900 . ?
C7 H7B 0.9900 . ?
C9 N7 1.363(8) 2_776 ?
C9 C10 1.458(9) . ?
C10 H10A 0.9900 . ?
C10 H10B 0.9900 . ?
C11 C12 1.489(9) . ?
C11 H11A 0.9900 . ?
C11 H11B 0.9900 . ?
C12 C13 1.370(9) . ?
C13 C14 1.383(9) . ?
C13 H13 0.9500 . ?
C14 C15 1.341(11) . ?
C14 H14 0.9500 . ?
C15 C16 1.370(10) . ?
C15 H15 0.9500 . ?
C16 H16 0.9500 . ?
S1 O11 1.438(5) . ?
S1 O13 1.444(4) . ?
S1 O12 1.460(5) . ?
S1 C41 1.754(7) . ?
C41 C42 1.499(9) . ?
C41 H41A 0.9900 . ?
C41 H41B 0.9900 . ?
C42 C43 1.521(12) . ?
C42 H42A 0.9900 . ?
C42 H42B 0.9900 . ?
C43 C44 1.496(14) . ?
C43 H43A 0.9900 . ?
C43 H43B 0.9900 . ?
C44 C45 1.517(14) . ?
C44 H44A 0.9900 . ?
C44 H44B 0.9900 . ?
C45 C46 1.490(13) . ?
C45 H45A 0.9900 . ?
C45 H45B 0.9900 . ?
C46 C47 1.440(14) . ?
C46 H46A 0.9900 . ?
C46 H46B 0.9900 . ?
C47 C48 1.485(14) . ?
C47 H47A 0.9900 . ?
C47 H47B 0.9900 . ?
C48 C49 1.446(14) . ?
C48 H48A 0.9900 . ?
C48 H48B 0.9900 . ?
C49 C50 1.505(14) . ?
C49 H49A 0.9900 . ?
C49 H49B 0.9900 . ?
C50 C51 1.477(15) . ?
C50 H50A 0.9900 . ?
C50 H50B 0.9900 . ?
C51 C52 1.464(14) . ?
C51 H51A 0.9900 . ?
C51 H51B 0.9900 . ?
C52 C53 1.423(14) . ?
C52 H52A 0.9900 . ?
C52 H52B 0.9900 . ?
C53 C54 1.454(14) . ?
C53 H53A 0.9900 . ?
C53 H53B 0.9900 . ?
C54 C55 1.481(15) . ?
C54 H54A 0.9900 . ?
C54 H54B 0.9900 . ?
C55 C56 1.502(15) . ?
C55 H55A 0.9900 . ?
C55 H55B 0.9900 . ?
C56 H56A 0.9800 . ?
C56 H56B 0.9800 . ?
C56 H56C 0.9800 . ?
O21 S2 1.421(6) . ?
O22 S2 1.462(5) . ?
O23 S2 1.417(6) . ?
S2 C61 1.795(12) . ?
S2 C161 1.800(11) . ?
C61 C62 1.422(13) . ?
C61 H61A 0.9900 . ?
C61 H61B 0.9900 . ?
C161 C62 1.415(12) . ?
C161 H16A 0.9900 . ?
C161 H16B 0.9900 . ?
C62 C63 1.415(9) . ?
C62 H62A 0.9900 . ?
C62 H62B 0.9900 . ?
C63 C64 1.390(10) . ?
C63 H63A 0.9900 . ?
C63 H63B 0.9900 . ?
C64 C65 1.389(10) . ?
C64 H64A 0.9900 . ?
C64 H64B 0.9900 . ?
C65 C66 1.422(10) . ?
C65 H65A 0.9900 . ?
C65 H65B 0.9900 . ?
C66 C67 1.397(10) . ?
C66 H66A 0.9900 . ?
C66 H66B 0.9900 . ?
C67 C68 1.396(10) . ?
C67 H67A 0.9900 . ?
C67 H67B 0.9900 . ?
C68 C69 1.379(10) . ?
C68 H68A 0.9900 . ?
C68 H68B 0.9900 . ?
C69 C70 1.392(10) . ?
C69 H69A 0.9900 . ?
C69 H69B 0.9900 . ?
C70 C71 1.417(10) . ?
C70 H70A 0.9900 . ?
C70 H70B 0.9900 . ?
C71 C72 1.385(10) . ?
C71 H71A 0.9900 . ?
C71 H71B 0.9900 . ?
C72 C73 1.410(10) . ?
C72 H72A 0.9900 . ?
C72 H72B 0.9900 . ?
C73 C74 1.393(10) . ?
C73 H73A 0.9900 . ?
C73 H73B 0.9900 . ?
C74 C75 1.421(10) . ?
C74 H74A 0.9900 . ?
C74 H74B 0.9900 . ?
C75 C76 1.418(10) . ?
C75 H75A 0.9900 . ?
C75 H75B 0.9900 . ?
C76 H76A 0.9800 . ?
C76 H76B 0.9800 . ?
C76 H76C 0.9800 . ?
O81 C82 1.398(10) . ?
O81 H81X 0.8421 . ?
C82 H82C 0.9800 . ?
C82 H82B 0.9800 . ?
C82 H82A 0.9800 . ?
O91 H91X 0.8291 . ?
O91 H91Y 0.8811 . ?

loop_
_geom_hbond_atom_site_label_D
_geom_hbond_atom_site_label_H
_geom_hbond_atom_site_label_A
_geom_hbond_distance_DH
_geom_hbond_distance_HA
_geom_hbond_distance_DA
_geom_hbond_angle_DHA
_geom_hbond_site_symmetry_A
N2 H2X O22 0.86 2.22 2.975(8) 146.9 .
N2 H2X O21 0.86 2.57 3.358(9) 153.6 .
N8 H8X O23 0.86 2.35 3.107(9) 148.1 2_766
N8 H8Y O11 0.86 2.29 2.877(7) 126.1 .
N5 H5X O13 0.86 2.07 2.915(7) 166.8 1_455
N5 H5X O12 0.86 2.46 3.030(7) 124.7 1_455
O81 H81X O21 0.84 2.28 2.921(10) 133.4 .
O91 H91Y O23 0.88 1.67 2.55(2) 179.0 2_766

loop_
_geom_torsion_atom_site_label_1
_geom_torsion_atom_site_label_2
_geom_torsion_atom_site_label_3
_geom_torsion_atom_site_label_4
_geom_torsion
_geom_torsion_site_symmetry_1
_geom_torsion_site_symmetry_4
N3 Fe1 N1 C5 87.9(5) . .
N4 Fe1 N1 C5 179.2(4) . .
N6 Fe1 N1 C5 -50.2(9) . .
N5 Fe1 N1 C5 -101.9(5) . .
N2 Fe1 N1 C5 9.5(4) . .
N3 Fe1 N1 C1 -93.8(5) . .
N4 Fe1 N1 C1 -2.5(6) . .
N6 Fe1 N1 C1 128.1(8) . .
N5 Fe1 N1 C1 76.5(6) . .
N2 Fe1 N1 C1 -172.1(6) . .
N3 Fe1 N2 C7 7.7(4) . .
N4 Fe1 N2 C7 16.4(13) . .
N1 Fe1 N2 C7 104.1(4) . .
N6 Fe1 N2 C7 -88.9(4) . .
N5 Fe1 N2 C7 -169.1(4) . .
N3 Fe1 N2 C6 -118.5(5) . .
N4 Fe1 N2 C6 -109.8(11) . .
N1 Fe1 N2 C6 -22.2(5) . .
N6 Fe1 N2 C6 144.9(5) . .
N5 Fe1 N2 C6 64.6(5) . .
N4 Fe1 N3 C8 179.0(4) . .
N1 Fe1 N3 C8 -81.5(4) . .
N6 Fe1 N3 C8 88.5(4) . .
N5 Fe1 N3 C8 161.9(9) . .
N2 Fe1 N3 C8 -2.5(4) . .
N4 Fe1 N3 N4 -0.9(6) . 2_776
N1 Fe1 N3 N4 98.6(5) . 2_776
N6 Fe1 N3 N4 -91.4(5) . 2_776
N5 Fe1 N3 N4 -18.0(13) . 2_776
N2 Fe1 N3 N4 177.6(5) . 2_776
N3 Fe1 N4 C9 177.8(4) . .
N1 Fe1 N4 C9 83.4(4) . .
N6 Fe1 N4 C9 -85.3(4) . .
N5 Fe1 N4 C9 -5.5(4) . .
N2 Fe1 N4 C9 169.3(10) . .
N3 Fe1 N4 N3 0.9(6) . 2_776
N1 Fe1 N4 N3 -93.6(5) . 2_776
N6 Fe1 N4 N3 97.8(5) . 2_776
N5 Fe1 N4 N3 177.6(5) . 2_776
N2 Fe1 N4 N3 -7.7(14) . 2_776
N3 Fe1 N5 C10 28.0(13) . .
N4 Fe1 N5 C10 10.5(4) . .
N1 Fe1 N5 C10 -89.0(5) . .
N6 Fe1 N5 C10 102.9(4) . .
N2 Fe1 N5 C10 -168.5(4) . .
N3 Fe1 N5 C11 -97.6(11) . .
N4 Fe1 N5 C11 -115.1(5) . .
N1 Fe1 N5 C11 145.5(5) . .
N6 Fe1 N5 C11 -22.7(4) . .
N2 Fe1 N5 C11 65.9(5) . .
N3 Fe1 N6 C16 2.4(6) . .
N4 Fe1 N6 C16 -88.3(6) . .
N1 Fe1 N6 C16 140.3(8) . .
N5 Fe1 N6 C16 -167.0(6) . .
N2 Fe1 N6 C16 81.9(6) . .
N3 Fe1 N6 C12 174.4(5) . .
N4 Fe1 N6 C12 83.8(5) . .
N1 Fe1 N6 C12 -47.6(9) . .
N5 Fe1 N6 C12 5.1(5) . .
N2 Fe1 N6 C12 -106.0(5) . .
C5 N1 C1 C2 -3.2(10) . .
Fe1 N1 C1 C2 178.5(5) . .
N1 C1 C2 C3 0.8(11) . .
C1 C2 C3 C4 0.9(10) . .
C2 C3 C4 C5 -0.1(9) . .
C1 N1 C5 C4 4.0(9) . .
Fe1 N1 C5 C4 -177.5(5) . .
C1 N1 C5 C6 -172.4(6) . .
Fe1 N1 C5 C6 6.1(7) . .
C3 C4 C5 N1 -2.4(9) . .
C3 C4 C5 C6 173.8(6) . .
C7 N2 C6 C5 -93.2(7) . .
Fe1 N2 C6 C5 31.6(7) . .
N1 C5 C6 N2 -26.1(9) . .
C4 C5 C6 N2 157.3(6) . .
C6 N2 C7 C8 111.2(6) . .
Fe1 N2 C7 C8 -11.1(6) . .
N4 N3 C8 N7 0.0(6) 2_776 .
Fe1 N3 C8 N7 -180.0(3) . .
N4 N3 C8 C7 176.3(5) 2_776 .
Fe1 N3 C8 C7 -3.6(7) . .
C9 N7 C8 N3 1.5(7) 2_776 .
N8 N7 C8 N3 171.6(5) . .
C9 N7 C8 C7 -174.3(6) 2_776 .
N8 N7 C8 C7 -4.2(10) . .
N2 C7 C8 N3 10.1(8) . .
N2 C7 C8 N7 -174.5(6) . .
N3 N4 C9 N7 -2.5(6) 2_776 2_776
Fe1 N4 C9 N7 179.8(4) . 2_776
N3 N4 C9 C10 176.7(5) 2_776 .
Fe1 N4 C9 C10 -1.0(8) . .
N4 C9 C10 N5 9.9(9) . .
N7 C9 C10 N5 -171.1(6) 2_776 .
C11 N5 C10 C9 108.1(6) . .
Fe1 N5 C10 C9 -13.4(7) . .
C10 N5 C11 C12 -88.1(7) . .
Fe1 N5 C11 C12 36.4(7) . .
C16 N6 C12 C13 3.8(10) . .
Fe1 N6 C12 C13 -169.1(5) . .
C16 N6 C12 C11 -172.4(6) . .
Fe1 N6 C12 C11 14.7(7) . .
N5 C11 C12 N6 -35.1(8) . .
N5 C11 C12 C13 148.7(7) . .
N6 C12 C13 C14 -2.5(10) . .
C11 C12 C13 C14 173.4(6) . .
C12 C13 C14 C15 -0.7(11) . .
C13 C14 C15 C16 2.2(12) . .
C12 N6 C16 C15 -2.2(11) . .
Fe1 N6 C16 C15 169.7(6) . .
C14 C15 C16 N6 -0.8(13) . .
O11 S1 C41 C42 -172.2(6) . .
O13 S1 C41 C42 68.1(7) . .
O12 S1 C41 C42 -52.7(7) . .
S1 C41 C42 C43 174.1(7) . .
C41 C42 C43 C44 -60.1(11) . .
C42 C43 C44 C45 -68.1(13) . .
C43 C44 C45 C46 177.2(9) . .
C44 C45 C46 C47 173.9(10) . .
C45 C46 C47 C48 176.0(9) . .
C46 C47 C48 C49 177.7(10) . .
C47 C48 C49 C50 178.9(9) . .
C48 C49 C50 C51 177.9(10) . .
C49 C50 C51 C52 179.3(10) . .
C50 C51 C52 C53 -179.3(10) . .
C51 C52 C53 C54 -176.6(10) . .
C52 C53 C54 C55 -180.0(10) . .
C53 C54 C55 C56 179.5(11) . .
O23 S2 C61 C62 -92.6(13) . .
O21 S2 C61 C62 149.6(12) . .
O22 S2 C61 C62 35.8(14) . .
C161 S2 C61 C62 -56.3(10) . .
O23 S2 C161 C62 -154.3(11) . .
O21 S2 C161 C62 87.6(12) . .
O22 S2 C161 C62 -40.5(12) . .
C61 S2 C161 C62 56.9(10) . .
S2 C161 C62 C63 -164.6(9) . .
S2 C161 C62 C61 -58.8(10) . .
S2 C61 C62 C161 58.9(10) . .
S2 C61 C62 C63 168.2(9) . .
C161 C62 C63 C64 -155.9(13) . .
C61 C62 C63 C64 151.1(14) . .
C62 C63 C64 C65 -176.0(11) . .
C63 C64 C65 C66 -178.0(12) . .
C64 C65 C66 C67 -177.7(12) . .
C65 C66 C67 C68 -178.9(12) . .
C66 C67 C68 C69 -179.1(11) . .
C67 C68 C69 C70 -179.0(12) . .
C68 C69 C70 C71 -179.2(12) . .
C69 C70 C71 C72 178.6(12) . .
C70 C71 C72 C73 178.8(11) . .
C71 C72 C73 C74 -177.8(12) . .
C72 C73 C74 C75 -177.2(11) . .
C73 C74 C75 C76 -177.9(12) . .
